data_1541316
loop_
_publ_author_name
'Norby, P.'

_publ_section_title
;
 Thermal transformation of zeolite Li-A(BW). The crystal structure of
 gamma-eucryptite, a polymorph of Li Al Si O4
;
_journal_name_full Zeolites
_journal_page_first 193
_journal_page_last 199
_journal_volume 10
_journal_year 1990
_chemical_formula_sum 'Al Li O4 Si'
_chemical_name_systematic 'Li (Al Si O4)'
_space_group_IT_number 7
_symmetry_space_group_name_Hall 'P -2ya'
_symmetry_space_group_name_H-M 'P 1 a 1'
_cell_angle_alpha 90
_cell_angle_beta 107.46
_cell_angle_gamma 90
_cell_formula_units_Z 4
_cell_length_a 8.228
_cell_length_b 5.032
_cell_length_c 8.274
_cell_volume 326.787
_citation_journal_id_ASTM ZEOLD3
_cod_data_source_file Norby_ZEOLD3_1990_1401.cif
_cod_data_source_block Al1Li1O4Si1
_cod_original_cell_volume 326.7875
_cod_original_sg_symbol_Hall 'P -2yc (z,y,-x)'
_cod_original_formula_sum 'Al1 Li1 O4 Si1'
_cod_database_code 1541316

loop_
_symmetry_equiv_pos_as_xyz
x,y,z
x+1/2,-y,z

loop_
_atom_site_label
_atom_site_type_symbol
_atom_site_fract_x
_atom_site_fract_y
_atom_site_fract_z
_atom_site_occupancy
_atom_site_U_iso_or_equiv
O1 O-2 0.674 0.189 0.225 1 0.0
O4 O-2 0.518 0.641 0.292 1 0.0
Al1 Al+3 0.375 0.83 0.368 1 0.0
Li2 Li+1 0.563 0.162 -0.045 1 0.0
O2 O-2 0.366 0.272 0.073 1 0.0
Si1 Si+4 0.5 0.319 0.25 1 0.0
Si2 Si+4 -0.155 0.191 -0.262 1 0.0
O7 O-2 -0.161 0.296 -0.452 1 0.0
O5 O-2 -0.298 0.358 -0.209 1 0.0
O8 O-2 -0.205 -0.135 -0.274 1 0.0
Al2 Al+3 -0.268 -0.318 -0.126 1 0.0
O3 O-2 0.44 0.175 0.401 1 0.0
O6 O-2 0.025 0.225 -0.113 1 0.0
Li1 Li+1 0.279 0.337 0.511 1 0.0
